data_2224268
loop_
_publ_author_name
'de Ferreira, Marcelle L.'
'de Souza, Marcus V. N.'
'Howie, R. Alan'
'Tiekink, Edward R. T.'
'Wardell, James L.'
'Wardell, Solange M. S. V.'

_publ_section_title
;
 3-[(<i>E</i>)-(7-Chloro-4-quinolyl)hydrazonomethyl]benzonitrile
 monohydrate
;
_journal_coeditor_code HB5242
_journal_issue 12
_journal_name_full 'Acta Crystallographica Section E'
_journal_page_first o3239
_journal_page_last o3240
_journal_paper_doi 10.1107/S1600536809050120
_journal_volume 65
_journal_year 2009
_chemical_formula_iupac 'C17 H11 Cl N4, H2 O'
_chemical_formula_moiety 'C17 H11 Cl N4, H2 O'
_chemical_formula_sum 'C17 H13 Cl N4 O'
_chemical_formula_weight 324.76
_chemical_name_systematic
;
3-[(<i>E</i>)-(7-Chloro-4-quinolyl)hydrazonomethyl]benzonitrile
mono hydrate
;
_space_group_IT_number 2
_symmetry_cell_setting triclinic
_symmetry_space_group_name_Hall '-P 1'
_symmetry_space_group_name_H-M 'P -1'
_atom_sites_solution_hydrogens geom
_atom_sites_solution_primary direct
_atom_sites_solution_secondary difmap
_audit_creation_method SHELXL-97
_cell_angle_alpha 110.8897(15)
_cell_angle_beta 93.4341(16)
_cell_angle_gamma 110.6766(15)
_cell_formula_units_Z 2
_cell_length_a 8.7406(2)
_cell_length_b 9.8587(3)
_cell_length_c 10.2301(2)
_cell_measurement_reflns_used 11816
_cell_measurement_temperature 120(2)
_cell_measurement_theta_max 27.5
_cell_measurement_theta_min 2.9
_cell_volume 752.93(4)
_computing_cell_refinement 'DENZO (Otwinowski & Minor, 1997) and COLLECT (Hooft, 1998)'
_computing_data_collection 'COLLECT (Hooft, 1998)'
_computing_data_reduction 'DENZO (Otwinowski & Minor, 1997) and COLLECT (Hooft, 1998)'
_computing_molecular_graphics 'DIAMOND (Brandenburg, 2006)'
_computing_publication_material 'publCIF (Westrip, 2009)'
_computing_structure_refinement 'SHELXL97 (Sheldrick, 2008)'
_computing_structure_solution 'SHELXS97 (Sheldrick, 2008)'
_diffrn_ambient_temperature 120(2)
_diffrn_detector_area_resol_mean 9.091
_diffrn_measured_fraction_theta_full 0.994
_diffrn_measured_fraction_theta_max 0.994
_diffrn_measurement_device_type 'Nonius KappaCCD area-detector'
_diffrn_measurement_method '\f and \w scans'
_diffrn_radiation_monochromator '10 cm confocal mirrors'
_diffrn_radiation_source 'Enraf Nonius FR591 rotating anode'
_diffrn_radiation_type MoK\a
_diffrn_radiation_wavelength 0.71073
_diffrn_reflns_av_R_equivalents 0.046
_diffrn_reflns_av_sigmaI/netI 0.041
_diffrn_reflns_limit_h_max 11
_diffrn_reflns_limit_h_min -11
_diffrn_reflns_limit_k_max 12
_diffrn_reflns_limit_k_min -12
_diffrn_reflns_limit_l_max 13
_diffrn_reflns_limit_l_min -13
_diffrn_reflns_number 14600
_diffrn_reflns_theta_full 27.5
_diffrn_reflns_theta_max 27.5
_diffrn_reflns_theta_min 3.0
_diffrn_standards_decay_% 0
_diffrn_standards_number 0
_exptl_absorpt_coefficient_mu 0.264
_exptl_absorpt_correction_T_max 0.990
_exptl_absorpt_correction_T_min 0.901
_exptl_absorpt_correction_type multi-scan
_exptl_absorpt_process_details '(SADABS; Sheldrick, 2007)'
_exptl_crystal_colour yellow
_exptl_crystal_density_diffrn 1.432
_exptl_crystal_density_method 'not measured'
_exptl_crystal_description plate
_exptl_crystal_F_000 336
_exptl_crystal_size_max 0.12
_exptl_crystal_size_mid 0.09
_exptl_crystal_size_min 0.04
_refine_diff_density_max 0.32
_refine_diff_density_min -0.25
_refine_ls_extinction_method none
_refine_ls_goodness_of_fit_ref 1.10
_refine_ls_hydrogen_treatment mixed
_refine_ls_matrix_type full
_refine_ls_number_parameters 217
_refine_ls_number_reflns 3425
_refine_ls_number_restraints 0
_refine_ls_restrained_S_all 1.10
_refine_ls_R_factor_all 0.060
_refine_ls_R_factor_gt 0.047
_refine_ls_shift/su_max_lt 0.001
_refine_ls_shift/su_mean 0.000
_refine_ls_structure_factor_coef Fsqd
_refine_ls_weighting_details 'calc w=1/[\s^2^(Fo^2^)+(0.0230P)^2^+0.7336P] where P=(Fo^2^+2Fc^2^)/3'
_refine_ls_weighting_scheme calc
_refine_ls_wR_factor_gt 0.100
_refine_ls_wR_factor_ref 0.109
_reflns_number_gt 2902
_reflns_number_total 3425
_reflns_threshold_expression I>2\s(I)
_cod_data_source_file hb5242.cif
_cod_data_source_block I
_cod_original_cell_volume 752.93(3)
_cod_database_code 2224268
_cod_database_fobs_code 2224268

loop_
_symmetry_equiv_pos_as_xyz
'x, y, z'
'-x, -y, -z'

loop_
_atom_site_type_symbol
_atom_site_label
_atom_site_fract_x
_atom_site_fract_y
_atom_site_fract_z
_atom_site_U_iso_or_equiv
_atom_site_adp_type
_atom_site_calc_flag
_atom_site_refinement_flags
_atom_site_occupancy
_atom_site_disorder_assembly
_atom_site_disorder_group
Cl Cl1 0.19140(6) 0.44486(6) -0.08216(5) 0.02503(14) Uani d . 1 . .
N N1 0.0883(2) 0.39813(19) 0.38535(17) 0.0215(3) Uani d . 1 . .
N N2 0.49296(19) 0.27107(18) 0.43632(17) 0.0181(3) Uani d . 1 . .
H H2N 0.559(3) 0.270(3) 0.377(2) 0.022 Uiso d . 1 . .
N N3 0.52218(19) 0.23502(18) 0.55031(16) 0.0181(3) Uani d . 1 . .
N N4 1.1329(2) 0.0074(2) 0.7938(2) 0.0357(5) Uani d . 1 . .
C C1 0.1296(2) 0.3704(2) 0.4975(2) 0.0217(4) Uani d . 1 . .
H H1 0.0635 0.3806 0.5679 0.026 Uiso calc R 1 . .
C C2 0.2613(2) 0.3278(2) 0.5209(2) 0.0204(4) Uani d . 1 . .
H H2 0.2816 0.3086 0.6036 0.024 Uiso calc R 1 . .
C C3 0.3625(2) 0.3139(2) 0.42154(19) 0.0164(4) Uani d . 1 . .
C C4 0.3262(2) 0.3449(2) 0.29879(19) 0.0160(4) Uani d . 1 . .
C C5 0.4207(2) 0.3368(2) 0.1905(2) 0.0191(4) Uani d . 1 . .
H H5 0.5150 0.3113 0.1983 0.023 Uiso calc R 1 . .
C C6 0.3779(2) 0.3654(2) 0.0746(2) 0.0203(4) Uani d . 1 . .
H H6 0.4411 0.3583 0.0019 0.024 Uiso calc R 1 . .
C C7 0.2398(2) 0.4052(2) 0.0646(2) 0.0194(4) Uani d . 1 . .
C C8 0.1449(2) 0.4147(2) 0.1657(2) 0.0193(4) Uani d . 1 . .
H H8 0.0515 0.4409 0.1557 0.023 Uiso calc R 1 . .
C C9 0.1869(2) 0.3852(2) 0.28647(19) 0.0178(4) Uani d . 1 . .
C C10 0.6454(2) 0.1947(2) 0.5564(2) 0.0197(4) Uani d . 1 . .
H H10 0.7095 0.1919 0.4844 0.024 Uiso calc R 1 . .
C C11 0.6892(2) 0.1527(2) 0.67264(19) 0.0192(4) Uani d . 1 . .
C C12 0.8252(2) 0.1113(2) 0.6757(2) 0.0216(4) Uani d . 1 . .
H H12 0.8867 0.1086 0.6020 0.026 Uiso calc R 1 . .
C C13 0.8715(2) 0.0735(2) 0.7873(2) 0.0231(4) Uani d . 1 . .
C C14 0.7821(3) 0.0759(2) 0.8950(2) 0.0286(5) Uani d . 1 . .
H H14 0.8144 0.0508 0.9708 0.034 Uiso calc R 1 . .
C C15 0.6451(3) 0.1154(3) 0.8908(2) 0.0298(5) Uani d . 1 . .
H H15 0.5829 0.1166 0.9640 0.036 Uiso calc R 1 . .
C C16 0.5979(3) 0.1531(2) 0.7807(2) 0.0240(4) Uani d . 1 . .
H H16 0.5034 0.1792 0.7786 0.029 Uiso calc R 1 . .
C C17 1.0162(3) 0.0351(2) 0.7902(2) 0.0275(5) Uani d . 1 . .
O O1W 0.74203(19) 0.2487(2) 0.26148(16) 0.0261(3) Uani d . 1 . .
H H1W 0.746(3) 0.160(3) 0.231(3) 0.039 Uiso d . 1 . .
H H2W 0.845(4) 0.311(3) 0.302(3) 0.039 Uiso d . 1 . .

loop_
_atom_site_aniso_label
_atom_site_aniso_U_11
_atom_site_aniso_U_22
_atom_site_aniso_U_33
_atom_site_aniso_U_12
_atom_site_aniso_U_13
_atom_site_aniso_U_23
Cl1 0.0233(2) 0.0305(3) 0.0261(3) 0.0115(2) 0.00062(18) 0.0168(2)
N1 0.0203(8) 0.0239(8) 0.0255(8) 0.0132(7) 0.0078(7) 0.0109(7)
N2 0.0171(8) 0.0231(8) 0.0199(8) 0.0113(6) 0.0052(6) 0.0115(7)
N3 0.0198(8) 0.0162(7) 0.0177(7) 0.0070(6) 0.0004(6) 0.0069(6)
N4 0.0342(10) 0.0308(10) 0.0417(11) 0.0172(9) -0.0047(9) 0.0122(9)
C1 0.0209(9) 0.0243(10) 0.0229(9) 0.0116(8) 0.0080(8) 0.0097(8)
C2 0.0210(9) 0.0211(9) 0.0201(9) 0.0087(8) 0.0031(7) 0.0094(8)
C3 0.0150(8) 0.0130(8) 0.0191(9) 0.0044(7) 0.0018(7) 0.0055(7)
C4 0.0144(8) 0.0136(8) 0.0195(9) 0.0063(7) 0.0021(7) 0.0056(7)
C5 0.0162(9) 0.0211(9) 0.0225(9) 0.0100(7) 0.0031(7) 0.0094(8)
C6 0.0182(9) 0.0218(9) 0.0223(9) 0.0083(8) 0.0049(7) 0.0100(8)
C7 0.0188(9) 0.0179(9) 0.0217(9) 0.0067(7) -0.0013(7) 0.0097(7)
C8 0.0147(8) 0.0189(9) 0.0250(9) 0.0084(7) 0.0012(7) 0.0085(8)
C9 0.0153(8) 0.0155(8) 0.0212(9) 0.0068(7) 0.0020(7) 0.0055(7)
C10 0.0192(9) 0.0211(9) 0.0206(9) 0.0089(7) 0.0036(7) 0.0095(8)
C11 0.0207(9) 0.0156(8) 0.0191(9) 0.0061(7) -0.0013(7) 0.0066(7)
C12 0.0212(9) 0.0182(9) 0.0236(9) 0.0066(8) 0.0017(8) 0.0085(8)
C13 0.0247(10) 0.0163(9) 0.0250(10) 0.0077(8) -0.0045(8) 0.0069(8)
C14 0.0397(12) 0.0246(10) 0.0222(10) 0.0140(9) -0.0016(9) 0.0107(8)
C15 0.0408(12) 0.0311(11) 0.0229(10) 0.0172(10) 0.0082(9) 0.0138(9)
C16 0.0272(10) 0.0246(10) 0.0230(10) 0.0134(8) 0.0045(8) 0.0101(8)
C17 0.0321(11) 0.0200(10) 0.0266(10) 0.0093(9) -0.0053(9) 0.0082(8)
O1W 0.0213(7) 0.0359(8) 0.0266(8) 0.0169(7) 0.0065(6) 0.0130(7)

loop_
_atom_type_symbol
_atom_type_description
_atom_type_scat_dispersion_real
_atom_type_scat_dispersion_imag
_atom_type_scat_source
C C 0.0033 0.0016 'International Tables Vol C Tables 4.2.6.8 and 6.1.1.4'
H H 0.0000 0.0000 'International Tables Vol C Tables 4.2.6.8 and 6.1.1.4'
Cl Cl 0.1484 0.1585 'International Tables Vol C Tables 4.2.6.8 and 6.1.1.4'
N N 0.0061 0.0033 'International Tables Vol C Tables 4.2.6.8 and 6.1.1.4'
O O 0.0106 0.0060 'International Tables Vol C Tables 4.2.6.8 and 6.1.1.4'

loop_
_geom_angle_atom_site_label_1
_geom_angle_atom_site_label_2
_geom_angle_atom_site_label_3
_geom_angle_site_symmetry_1
_geom_angle_site_symmetry_3
_geom_angle
_geom_angle_publ_flag
C1 N1 C9 . . 116.07(16) ?
C3 N2 N3 . . 119.16(15) ?
C3 N2 H2N . . 121.4(14) ?
N3 N2 H2N . . 119.4(14) ?
C10 N3 N2 . . 115.64(16) ?
N1 C1 C2 . . 125.78(18) ?
N1 C1 H1 . . 117.1 ?
C2 C1 H1 . . 117.1 ?
C3 C2 C1 . . 118.91(17) ?
C3 C2 H2 . . 120.5 ?
C1 C2 H2 . . 120.5 ?
N2 C3 C2 . . 122.36(16) ?
N2 C3 C4 . . 119.55(16) ?
C2 C3 C4 . . 118.09(16) ?
C5 C4 C9 . . 118.81(16) ?
C5 C4 C3 . . 123.77(16) ?
C9 C4 C3 . . 117.42(16) ?
C6 C5 C4 . . 120.96(17) ?
C6 C5 H5 . . 119.5 ?
C4 C5 H5 . . 119.5 ?
C5 C6 C7 . . 119.30(18) ?
C5 C6 H6 . . 120.4 ?
C7 C6 H6 . . 120.4 ?
C8 C7 C6 . . 122.12(17) ?
C8 C7 Cl1 . . 119.72(14) ?
C6 C7 Cl1 . . 118.16(15) ?
C7 C8 C9 . . 119.46(16) ?
C7 C8 H8 . . 120.3 ?
C9 C8 H8 . . 120.3 ?
N1 C9 C4 . . 123.72(16) ?
N1 C9 C8 . . 116.93(16) ?
C4 C9 C8 . . 119.35(16) ?
N3 C10 C11 . . 120.96(17) ?
N3 C10 H10 . . 119.5 ?
C11 C10 H10 . . 119.5 ?
C12 C11 C16 . . 119.17(17) ?
C12 C11 C10 . . 118.91(17) ?
C16 C11 C10 . . 121.92(17) ?
C11 C12 C13 . . 120.01(18) ?
C11 C12 H12 . . 120.0 ?
C13 C12 H12 . . 120.0 ?
C14 C13 C12 . . 120.63(18) ?
C14 C13 C17 . . 120.38(17) ?
C12 C13 C17 . . 118.98(19) ?
C13 C14 C15 . . 119.29(18) ?
C13 C14 H14 . . 120.4 ?
C15 C14 H14 . . 120.4 ?
C14 C15 C16 . . 120.6(2) ?
C14 C15 H15 . . 119.7 ?
C16 C15 H15 . . 119.7 ?
C15 C16 C11 . . 120.31(19) ?
C15 C16 H16 . . 119.8 ?
C11 C16 H16 . . 119.8 ?
N4 C17 C13 . . 178.8(2) ?
H1W O1W H2W . . 102(2) ?

loop_
_geom_bond_atom_site_label_1
_geom_bond_atom_site_label_2
_geom_bond_site_symmetry_2
_geom_bond_distance
_geom_bond_publ_flag
Cl1 C7 . 1.7454(18) ?
N1 C1 . 1.328(2) ?
N1 C9 . 1.368(2) ?
N2 C3 . 1.366(2) ?
N2 N3 . 1.369(2) ?
N2 H2N . 0.86(2) ?
N3 C10 . 1.278(2) ?
N4 C17 . 1.147(3) ?
C1 C2 . 1.393(3) ?
C1 H1 . 0.9500 ?
C2 C3 . 1.389(3) ?
C2 H2 . 0.9500 ?
C3 C4 . 1.437(2) ?
C4 C5 . 1.417(3) ?
C4 C9 . 1.419(2) ?
C5 C6 . 1.373(3) ?
C5 H5 . 0.9500 ?
C6 C7 . 1.403(3) ?
C6 H6 . 0.9500 ?
C7 C8 . 1.362(3) ?
C8 C9 . 1.423(2) ?
C8 H8 . 0.9500 ?
C10 C11 . 1.462(2) ?
C10 H10 . 0.9500 ?
C11 C12 . 1.388(3) ?
C11 C16 . 1.401(3) ?
C12 C13 . 1.401(3) ?
C12 H12 . 0.9500 ?
C13 C14 . 1.386(3) ?
C13 C17 . 1.444(3) ?
C14 C15 . 1.387(3) ?
C14 H14 . 0.9500 ?
C15 C16 . 1.389(3) ?
C15 H15 . 0.9500 ?
C16 H16 . 0.9500 ?
O1W H1W . 0.83(3) ?
O1W H2W . 0.86(3) ?

loop_
_geom_hbond_atom_site_label_D
_geom_hbond_atom_site_label_H
_geom_hbond_atom_site_label_A
_geom_hbond_site_symmetry_A
_geom_hbond_distance_DH
_geom_hbond_distance_HA
_geom_hbond_distance_DA
_geom_hbond_angle_DHA
O1w H1w N4 2_756 0.83(3) 2.21(3) 2.982(3) 155(3)
O1w H2w N1 1_655 0.86(3) 1.99(3) 2.828(3) 164(3)
N2 H2n O1w 1_555 0.86(3) 2.07(3) 2.917(2) 167(3)
C5 H5 O1w 1_555 0.95 2.39 3.331(3) 169

loop_
_geom_torsion_atom_site_label_1
_geom_torsion_atom_site_label_2
_geom_torsion_atom_site_label_3
_geom_torsion_atom_site_label_4
_geom_torsion_site_symmetry_1
_geom_torsion_site_symmetry_2
_geom_torsion_site_symmetry_3
_geom_torsion_site_symmetry_4
_geom_torsion
_geom_torsion_publ_flag
C3 N2 N3 C10 . . . . 179.41(16) ?
C9 N1 C1 C2 . . . . -1.0(3) ?
N1 C1 C2 C3 . . . . 0.9(3) ?
N3 N2 C3 C2 . . . . 2.4(3) ?
N3 N2 C3 C4 . . . . -177.19(15) ?
C1 C2 C3 N2 . . . . -179.34(17) ?
C1 C2 C3 C4 . . . . 0.2(3) ?
N2 C3 C4 C5 . . . . -1.2(3) ?
C2 C3 C4 C5 . . . . 179.21(17) ?
N2 C3 C4 C9 . . . . 178.48(16) ?
C2 C3 C4 C9 . . . . -1.1(2) ?
C9 C4 C5 C6 . . . . -0.7(3) ?
C3 C4 C5 C6 . . . . 178.94(17) ?
C4 C5 C6 C7 . . . . 0.8(3) ?
C5 C6 C7 C8 . . . . -0.8(3) ?
C5 C6 C7 Cl1 . . . . 178.69(14) ?
C6 C7 C8 C9 . . . . 0.6(3) ?
Cl1 C7 C8 C9 . . . . -178.84(14) ?
C1 N1 C9 C4 . . . . 0.0(3) ?
C1 N1 C9 C8 . . . . -179.86(17) ?
C5 C4 C9 N1 . . . . -179.23(17) ?
C3 C4 C9 N1 . . . . 1.1(3) ?
C5 C4 C9 C8 . . . . 0.6(3) ?
C3 C4 C9 C8 . . . . -179.14(16) ?
C7 C8 C9 N1 . . . . 179.30(17) ?
C7 C8 C9 C4 . . . . -0.5(3) ?
N2 N3 C10 C11 . . . . -179.76(16) ?
N3 C10 C11 C12 . . . . -179.33(17) ?
N3 C10 C11 C16 . . . . 0.7(3) ?
C16 C11 C12 C13 . . . . -1.2(3) ?
C10 C11 C12 C13 . . . . 178.81(17) ?
C11 C12 C13 C14 . . . . 0.4(3) ?
C11 C12 C13 C17 . . . . -178.30(17) ?
C12 C13 C14 C15 . . . . 0.4(3) ?
C17 C13 C14 C15 . . . . 179.10(19) ?
C13 C14 C15 C16 . . . . -0.4(3) ?
C14 C15 C16 C11 . . . . -0.4(3) ?
C12 C11 C16 C15 . . . . 1.2(3) ?
C10 C11 C16 C15 . . . . -178.82(19) ?

loop_
_cod_related_entry_id
_cod_related_entry_database
_cod_related_entry_code
1 ChemSpider 30655946
